data_4308798
loop_
_publ_author_name
'Evan M. Rumberger'
'Sonali J. Shah'
'Christopher C. Beedle'
'Lev N. Zakharov'
'Arnold L. Rheingold'
'David N. Hendrickson'

_publ_section_title
;
Wheel-Shaped [Mn12] Single-Molecule Magnets
;
_journal_name_full 'Inorganic Chemistry'
_journal_page_first 2742
_journal_page_last 2752
_journal_paper_doi 10.1021/ic048316l
_journal_volume 44
_journal_year 2005
_chemical_formula_sum 'C98 H187 Mn12 N11 O44'
_chemical_formula_weight 2882.87
_chemical_name_systematic
; 
 ? 
;
_space_group_IT_number 15
_symmetry_cell_setting monoclinic
_symmetry_space_group_name_Hall '-C 2yc'
_symmetry_space_group_name_H-M 'C 1 2/c 1'
_atom_sites_solution_hydrogens geom
_atom_sites_solution_primary direct
_atom_sites_solution_secondary difmap
_audit_creation_method SHELXL-97
_cell_angle_alpha 90.00
_cell_angle_beta 91.0640(10)
_cell_angle_gamma 90.00
_cell_formula_units_Z 4
_cell_length_a 26.0196(17)
_cell_length_b 20.6862(14)
_cell_length_c 24.1927(16)
_cell_measurement_reflns_used 9215
_cell_measurement_temperature 100(2)
_cell_measurement_theta_max 27.48
_cell_measurement_theta_min 2.32
_cell_volume 13019.4(15)
_computing_cell_refinement 'Bruker SMART'
_computing_data_collection 'Bruker SMART'
_computing_data_reduction 'Bruker SAINT'
_computing_molecular_graphics 'Bruker SHELXTL'
_computing_publication_material 'Bruker SHELXTL'
_computing_structure_refinement 'SHELXL-97 (Sheldrick, 1997)'
_computing_structure_solution 'SHELXS-97 (Sheldrick, 1990)'
_diffrn_ambient_temperature 100(2)
_diffrn_measured_fraction_theta_full 0.983
_diffrn_measured_fraction_theta_max 0.983
_diffrn_measurement_device_type 'CCD area detector'
_diffrn_measurement_method 'phi and omega scans'
_diffrn_radiation_monochromator graphite
_diffrn_radiation_source 'fine-focus sealed tube'
_diffrn_radiation_type MoK\a
_diffrn_radiation_wavelength 0.71073
_diffrn_reflns_av_R_equivalents 0.0438
_diffrn_reflns_av_sigmaI/netI 0.0474
_diffrn_reflns_limit_h_max 33
_diffrn_reflns_limit_h_min -33
_diffrn_reflns_limit_k_max 26
_diffrn_reflns_limit_k_min -26
_diffrn_reflns_limit_l_max 30
_diffrn_reflns_limit_l_min -30
_diffrn_reflns_number 56454
_diffrn_reflns_theta_full 27.55
_diffrn_reflns_theta_max 27.55
_diffrn_reflns_theta_min 1.26
_exptl_absorpt_coefficient_mu 1.202
_exptl_absorpt_correction_T_max 1.000
_exptl_absorpt_correction_T_min 0.896
_exptl_absorpt_correction_type multi-scan
_exptl_absorpt_process_details SADABS
_exptl_crystal_colour Brown
_exptl_crystal_density_diffrn 1.471
_exptl_crystal_density_meas 0
_exptl_crystal_density_method 'not measured'
_exptl_crystal_description Plate
_exptl_crystal_F_000 6016
_exptl_crystal_size_max 0.15
_exptl_crystal_size_mid 0.14
_exptl_crystal_size_min 0.03
_refine_diff_density_max 0.974
_refine_diff_density_min -0.479
_refine_diff_density_rms 0.080
_refine_ls_extinction_method none
_refine_ls_goodness_of_fit_ref 1.045
_refine_ls_hydrogen_treatment mixed
_refine_ls_matrix_type full
_refine_ls_number_parameters 730
_refine_ls_number_reflns 14795
_refine_ls_number_restraints 2
_refine_ls_restrained_S_all 1.047
_refine_ls_R_factor_all 0.0620
_refine_ls_R_factor_gt 0.0428
_refine_ls_shift/su_max 0.001
_refine_ls_shift/su_mean 0.000
_refine_ls_structure_factor_coef Fsqd
_refine_ls_weighting_details 'calc w=1/[\s^2^(Fo^2^)+(0.0523P)^2^+6.4117P] where P=(Fo^2^+2Fc^2^)/3'
_refine_ls_weighting_scheme calc
_refine_ls_wR_factor_gt 0.0989
_refine_ls_wR_factor_ref 0.1051
_reflns_number_gt 11218
_reflns_number_total 14795
_reflns_threshold_expression >2sigma(I)
_cod_data_source_file ic048316lsi20041123_074926.cif
_cod_data_source_block hen125
_cod_depositor_comments
;
The following automatic conversions were performed:
'_symmetry_cell_setting' value 'Monoclinic' changed to 'monoclinic'
according to '/home/saulius/struct/CIF-dictionaries/cif_core.dic'
dictionary named 'cif_core.dic' version 2.4.1 from
2010-06-29.

'_exptl_absorpt_correction_type' value 'Multi-scan' changed
to 'multi-scan' according to
'/home/saulius/struct/CIF-dictionaries/cif_core.dic' dictionary named
'cif_core.dic' version 2.4.1 from 2010-06-29.

Automatic conversion script
Id: cif_fix_enum 1527 2010-12-29 10:47:43Z saulius 
;
_cod_database_code 4308798

loop_
_symmetry_equiv_pos_as_xyz
'x, y, z'
'-x, y, -z+1/2'
'x+1/2, y+1/2, z'
'-x+1/2, y+1/2, -z+1/2'
'-x, -y, -z'
'x, -y, z-1/2'
'-x+1/2, -y+1/2, -z'
'x+1/2, -y+1/2, z-1/2'

loop_
_atom_site_label
_atom_site_type_symbol
_atom_site_fract_x
_atom_site_fract_y
_atom_site_fract_z
_atom_site_U_iso_or_equiv
_atom_site_adp_type
_atom_site_occupancy
_atom_site_symmetry_multiplicity
_atom_site_calc_flag
_atom_site_refinement_flags
_atom_site_disorder_assembly
_atom_site_disorder_group
Mn1 Mn 0.129175(16) 0.88055(2) 0.164235(16) 0.02258(10) Uani 1 1 d . . .
Mn2 Mn 0.210540(15) 0.770648(19) 0.194035(16) 0.02016(9) Uani 1 1 d . . .
Mn3 Mn 0.196162(15) 0.626063(18) 0.155012(15) 0.01931(9) Uani 1 1 d . . .
Mn4 Mn 0.204297(15) 0.515043(18) 0.065408(15) 0.01927(9) Uani 1 1 d . . .
Mn5 Mn 0.312530(15) 0.478252(19) 0.014722(16) 0.02014(9) Uani 1 1 d . . .
Mn6 Mn 0.389833(15) 0.485902(19) -0.100097(15) 0.01903(9) Uani 1 1 d . . .
O1 O 0.13500(7) 0.87821(9) 0.25327(7) 0.0288(4) Uani 1 1 d . . .
O2 O 0.20034(7) 0.80896(9) 0.26649(7) 0.0246(4) Uani 1 1 d . . .
O3 O 0.20723(7) 0.85389(8) 0.15870(7) 0.0243(4) Uani 1 1 d . . .
O4 O 0.22607(7) 0.72376(8) 0.12914(7) 0.0238(4) Uani 1 1 d . . .
O5 O 0.12712(7) 0.77387(9) 0.16619(7) 0.0237(4) Uani 1 1 d . . .
O6 O 0.12003(7) 0.67056(9) 0.14057(7) 0.0245(4) Uani 1 1 d . . .
O7 O 0.21487(7) 0.68841(9) 0.22650(7) 0.0221(4) Uani 1 1 d . . .
O8 O 0.16920(7) 0.52712(9) 0.13228(7) 0.0260(4) Uani 1 1 d . . .
O9 O 0.27553(7) 0.58556(9) 0.16361(7) 0.0237(4) Uani 1 1 d . . .
O10 O 0.28474(7) 0.51280(8) 0.09623(7) 0.0210(4) Uani 1 1 d . . .
O11 O 0.20563(7) 0.60635(8) 0.06599(7) 0.0233(4) Uani 1 1 d . . .
O12 O 0.23580(7) 0.50916(8) -0.00529(7) 0.0211(4) Uani 1 1 d . . .
O13 O 0.20144(7) 0.42040(8) 0.07311(7) 0.0222(4) Uani 1 1 d . . .
O14 O 0.27501(7) 0.38569(8) 0.03554(7) 0.0227(4) Uani 1 1 d . . .
O15 O 0.34386(7) 0.57312(9) 0.00533(7) 0.0266(4) Uani 1 1 d . . .
O16 O 0.37656(7) 0.58787(9) -0.07761(7) 0.0228(4) Uani 1 1 d . . .
O17 O 0.33073(7) 0.44850(9) -0.06787(7) 0.0221(4) Uani 1 1 d . . .
O18 O 0.35552(7) 0.51526(9) -0.16556(7) 0.0237(4) Uani 1 1 d . . .
O19 O 0.45678(7) 0.50344(9) -0.13350(7) 0.0232(4) Uani 1 1 d . . .
O20 O 0.45180(7) 0.60246(9) -0.17062(8) 0.0269(4) Uani 1 1 d . . .
O21 O 0.38642(7) 0.43911(9) 0.03965(7) 0.0253(4) Uani 1 1 d . . .
O22 O 0.43192(7) 0.46232(9) -0.03601(7) 0.0229(4) Uani 1 1 d . . .
N1 N 0.29758(9) 0.79684(11) 0.19098(10) 0.0288(5) Uani 1 1 d . . .
N2 N 0.16609(9) 0.57217(11) 0.23926(9) 0.0256(5) Uani 1 1 d . . .
N3 N 0.13356(9) 0.53353(11) 0.00338(9) 0.0257(5) Uani 1 1 d . . .
N4 N 0.38506(9) 0.38878(11) -0.15230(9) 0.0243(5) Uani 1 1 d . . .
C1 C 0.16863(11) 0.85195(13) 0.28253(11) 0.0254(6) Uani 1 1 d . . .
C2 C 0.17432(14) 0.87153(17) 0.34170(12) 0.0435(8) Uani 1 1 d . . .
H2A H 0.1486 0.9045 0.3502 0.065 Uiso 1 1 calc R . .
H2B H 0.2088 0.8892 0.3484 0.065 Uiso 1 1 calc R . .
H2C H 0.1693 0.8337 0.3654 0.065 Uiso 1 1 calc R . .
C3 C 0.29841(11) 0.86021(13) 0.16265(12) 0.0287(6) Uani 1 1 d . . .
H3A H 0.3028 0.8538 0.1225 0.034 Uiso 1 1 calc R . .
H3B H 0.3277 0.8862 0.1769 0.034 Uiso 1 1 calc R . .
C4 C 0.24839(11) 0.89568(13) 0.17283(12) 0.0285(6) Uani 1 1 d . . .
H4A H 0.2465 0.9083 0.2122 0.034 Uiso 1 1 calc R . .
H4B H 0.2465 0.9353 0.1500 0.034 Uiso 1 1 calc R . .
C5 C 0.31530(11) 0.74331(14) 0.15552(13) 0.0331(7) Uani 1 1 d . . .
H5A H 0.3197 0.7037 0.1780 0.040 Uiso 1 1 calc R . .
H5B H 0.3490 0.7545 0.1397 0.040 Uiso 1 1 calc R . .
C6 C 0.27660(11) 0.73088(14) 0.10920(12) 0.0333(7) Uani 1 1 d . . .
H6A H 0.2773 0.7673 0.0827 0.040 Uiso 1 1 calc R . .
H6B H 0.2864 0.6911 0.0892 0.040 Uiso 1 1 calc R . .
C7 C 0.32192(11) 0.79839(14) 0.24659(12) 0.0312(7) Uani 1 1 d . . .
H7A H 0.3141 0.7571 0.2653 0.037 Uiso 1 1 calc R . .
H7B H 0.3054 0.8333 0.2680 0.037 Uiso 1 1 calc R . .
C8 C 0.37993(11) 0.80872(16) 0.24981(14) 0.0404(8) Uani 1 1 d . . .
H8A H 0.3974 0.7707 0.2338 0.048 Uiso 1 1 calc R . .
H8B H 0.3890 0.8471 0.2275 0.048 Uiso 1 1 calc R . .
C9 C 0.39908(12) 0.81849(16) 0.30898(15) 0.0447(8) Uani 1 1 d . . .
H9A H 0.3922 0.7788 0.3305 0.054 Uiso 1 1 calc R . .
H9B H 0.3796 0.8543 0.3258 0.054 Uiso 1 1 calc R . .
C10 C 0.45628(14) 0.8338(2) 0.31312(19) 0.0634(11) Uani 1 1 d . . .
H10A H 0.4664 0.8396 0.3520 0.095 Uiso 1 1 calc R . .
H10B H 0.4633 0.8737 0.2927 0.095 Uiso 1 1 calc R . .
H10C H 0.4759 0.7981 0.2973 0.095 Uiso 1 1 calc R . .
C11 C 0.10372(10) 0.72710(14) 0.14184(10) 0.0243(6) Uani 1 1 d . . .
C12 C 0.05367(12) 0.74168(16) 0.11234(14) 0.0415(8) Uani 1 1 d . . .
H12A H 0.0399 0.7019 0.0957 0.062 Uiso 1 1 calc R . .
H12B H 0.0594 0.7738 0.0833 0.062 Uiso 1 1 calc R . .
H12C H 0.0291 0.7588 0.1388 0.062 Uiso 1 1 calc R . .
C13 C 0.20075(11) 0.59691(14) 0.28259(11) 0.0273(6) Uani 1 1 d . . .
H13A H 0.2356 0.5791 0.2774 0.033 Uiso 1 1 calc R . .
H13B H 0.1886 0.5826 0.3192 0.033 Uiso 1 1 calc R . .
C14 C 0.20289(11) 0.67027(14) 0.28092(11) 0.0272(6) Uani 1 1 d . . .
H14A H 0.1693 0.6887 0.2913 0.033 Uiso 1 1 calc R . .
H14B H 0.2295 0.6864 0.3072 0.033 Uiso 1 1 calc R . .
C15 C 0.17778(15) 0.50398(15) 0.22785(13) 0.0433(8) Uani 1 1 d . . .
H15A H 0.1628 0.4768 0.2571 0.052 Uiso 1 1 calc R . .
H15B H 0.2155 0.4979 0.2293 0.052 Uiso 1 1 calc R . .
C16 C 0.15784(15) 0.48193(16) 0.17357(13) 0.0471(9) Uani 1 1 d . . .
H16A H 0.1735 0.4397 0.1644 0.056 Uiso 1 1 calc R . .
H16B H 0.1202 0.4760 0.1753 0.056 Uiso 1 1 calc R . .
C17 C 0.11205(11) 0.58579(17) 0.25006(12) 0.0356(7) Uani 1 1 d . . .
H17A H 0.0914 0.5719 0.2174 0.043 Uiso 1 1 calc R . .
H17B H 0.1080 0.6332 0.2535 0.043 Uiso 1 1 calc R . .
C18 C 0.08943(14) 0.5542(2) 0.30125(15) 0.0592(11) Uani 1 1 d . . .
H18A H 0.0882 0.5068 0.2954 0.071 Uiso 1 1 calc R . .
H18B H 0.1127 0.5626 0.3333 0.071 Uiso 1 1 calc R . .
C19 C 0.03785(16) 0.5767(4) 0.3147(2) 0.119(3) Uani 1 1 d . . .
H19A H 0.0159 0.5715 0.2811 0.143 Uiso 1 1 calc R . .
H19B H 0.0402 0.6237 0.3223 0.143 Uiso 1 1 calc R . .
C20 C 0.01039(16) 0.5465(3) 0.36139(18) 0.109(2) Uani 1 1 d . . .
H20A H -0.0233 0.5670 0.3652 0.163 Uiso 1 1 calc R . .
H20B H 0.0306 0.5524 0.3956 0.163 Uiso 1 1 calc R . .
H20C H 0.0058 0.5002 0.3541 0.163 Uiso 1 1 calc R . .
C21 C 0.30237(10) 0.55209(12) 0.13271(10) 0.0207(5) Uani 1 1 d . . .
C22 C 0.35965(10) 0.55541(14) 0.13893(12) 0.0295(6) Uani 1 1 d . . .
H22A H 0.3689 0.5867 0.1678 0.044 Uiso 1 1 calc R . .
H22B H 0.3745 0.5689 0.1038 0.044 Uiso 1 1 calc R . .
H22C H 0.3731 0.5127 0.1492 0.044 Uiso 1 1 calc R . .
C23 C 0.12701(12) 0.60394(14) 0.01352(12) 0.0343(7) Uani 1 1 d . . .
H23A H 0.1057 0.6104 0.0466 0.041 Uiso 1 1 calc R . .
H23B H 0.1088 0.6239 -0.0185 0.041 Uiso 1 1 calc R . .
C24 C 0.17825(12) 0.63643(14) 0.02228(11) 0.0313(7) Uani 1 1 d . . .
H24A H 0.1983 0.6337 -0.0120 0.038 Uiso 1 1 calc R . .
H24B H 0.1730 0.6827 0.0310 0.038 Uiso 1 1 calc R . .
C25 C 0.15469(11) 0.52118(14) -0.05220(11) 0.0282(6) Uani 1 1 d . . .
H25A H 0.1619 0.5628 -0.0707 0.034 Uiso 1 1 calc R . .
H25B H 0.1291 0.4973 -0.0751 0.034 Uiso 1 1 calc R . .
C26 C 0.20375(10) 0.48197(13) -0.04702(11) 0.0244(6) Uani 1 1 d . . .
H26A H 0.1955 0.4367 -0.0375 0.029 Uiso 1 1 calc R . .
H26B H 0.2218 0.4821 -0.0827 0.029 Uiso 1 1 calc R . .
C27 C 0.08467(11) 0.49970(16) 0.01229(13) 0.0345(7) Uani 1 1 d . . .
H27A H 0.0594 0.5141 -0.0163 0.041 Uiso 1 1 calc R . .
H27B H 0.0714 0.5127 0.0487 0.041 Uiso 1 1 calc R . .
C28 C 0.08810(11) 0.42714(16) 0.01043(14) 0.0392(8) Uani 1 1 d . . .
H28A H 0.1135 0.4121 0.0385 0.047 Uiso 1 1 calc R . .
H28B H 0.1000 0.4134 -0.0264 0.047 Uiso 1 1 calc R . .
C29 C 0.03603(13) 0.39637(19) 0.02151(16) 0.0516(9) Uani 1 1 d . . .
H29A H 0.0246 0.4097 0.0586 0.062 Uiso 1 1 calc R . .
H29B H 0.0106 0.4127 -0.0060 0.062 Uiso 1 1 calc R . .
C30 C 0.03724(16) 0.3239(2) 0.0188(2) 0.0750(13) Uani 1 1 d . . .
H30A H 0.0029 0.3068 0.0262 0.112 Uiso 1 1 calc R . .
H30B H 0.0618 0.3074 0.0465 0.112 Uiso 1 1 calc R . .
H30C H 0.0477 0.3103 -0.0181 0.112 Uiso 1 1 calc R . .
C31 C 0.23288(10) 0.37651(13) 0.05780(10) 0.0229(6) Uani 1 1 d . . .
C32 C 0.21569(12) 0.30839(14) 0.06929(13) 0.0349(7) Uani 1 1 d . . .
H32A H 0.2418 0.2779 0.0565 0.052 Uiso 1 1 calc R . .
H32B H 0.1830 0.3001 0.0498 0.052 Uiso 1 1 calc R . .
H32C H 0.2111 0.3028 0.1091 0.052 Uiso 1 1 calc R . .
C33 C 0.35482(10) 0.60838(13) -0.03391(11) 0.0228(6) Uani 1 1 d . . .
C34 C 0.34285(15) 0.67894(15) -0.03050(12) 0.0435(9) Uani 1 1 d . . .
H34A H 0.3266 0.6882 0.0048 0.065 Uiso 1 1 calc R . .
H34B H 0.3194 0.6909 -0.0609 0.065 Uiso 1 1 calc R . .
H34C H 0.3747 0.7039 -0.0332 0.065 Uiso 1 1 calc R . .
C35 C 0.35180(10) 0.34983(13) -0.11635(11) 0.0248(6) Uani 1 1 d . . .
H35A H 0.3726 0.3309 -0.0857 0.030 Uiso 1 1 calc R . .
H35B H 0.3362 0.3140 -0.1379 0.030 Uiso 1 1 calc R . .
C36 C 0.30997(10) 0.39207(13) -0.09309(11) 0.0243(6) Uani 1 1 d . . .
H36A H 0.2857 0.4047 -0.1232 0.029 Uiso 1 1 calc R . .
H36B H 0.2905 0.3672 -0.0654 0.029 Uiso 1 1 calc R . .
C37 C 0.35700(12) 0.40858(14) -0.20343(11) 0.0314(7) Uani 1 1 d . . .
H37A H 0.3199 0.3997 -0.1995 0.038 Uiso 1 1 calc R . .
H37B H 0.3695 0.3830 -0.2351 0.038 Uiso 1 1 calc R . .
C38 C 0.36483(12) 0.47925(13) -0.21450(11) 0.0295(6) Uani 1 1 d . . .
H38A H 0.4005 0.4868 -0.2266 0.035 Uiso 1 1 calc R . .
H38B H 0.3410 0.4936 -0.2444 0.035 Uiso 1 1 calc R . .
C39 C 0.43442(11) 0.35830(14) -0.16635(12) 0.0328(7) Uani 1 1 d . . .
H39A H 0.4530 0.3875 -0.1915 0.039 Uiso 1 1 calc R . .
H39B H 0.4272 0.3177 -0.1867 0.039 Uiso 1 1 calc R . .
C40 C 0.46913(11) 0.34298(15) -0.11741(14) 0.0365(7) Uani 1 1 d . . .
H40A H 0.4555 0.3047 -0.0980 0.044 Uiso 1 1 calc R . .
H40B H 0.4687 0.3798 -0.0913 0.044 Uiso 1 1 calc R . .
C41 C 0.52433(12) 0.3297(2) -0.13359(16) 0.0549(10) Uani 1 1 d . . .
H41A H 0.5379 0.3674 -0.1538 0.066 Uiso 1 1 calc R . .
H41B H 0.5251 0.2918 -0.1586 0.066 Uiso 1 1 calc R . .
C42 C 0.55851(13) 0.3164(2) -0.08303(19) 0.0655(12) Uani 1 1 d . . .
H42A H 0.5938 0.3082 -0.0948 0.098 Uiso 1 1 calc R . .
H42B H 0.5456 0.2785 -0.0634 0.098 Uiso 1 1 calc R . .
H42C H 0.5581 0.3540 -0.0584 0.098 Uiso 1 1 calc R . .
C43 C 0.47488(10) 0.55083(13) -0.16052(10) 0.0232(6) Uani 1 1 d . . .
C44 C 0.52861(11) 0.54196(14) -0.18076(12) 0.0314(7) Uani 1 1 d . . .
H44A H 0.5392 0.5808 -0.2007 0.047 Uiso 1 1 calc R . .
H44B H 0.5297 0.5046 -0.2056 0.047 Uiso 1 1 calc R . .
H44C H 0.5520 0.5346 -0.1492 0.047 Uiso 1 1 calc R . .
C45 C 0.42658(10) 0.43806(13) 0.01219(11) 0.0228(6) Uani 1 1 d . . .
C46 C 0.47395(11) 0.40682(16) 0.03582(12) 0.0341(7) Uani 1 1 d . . .
H46A H 0.4667 0.3894 0.0725 0.051 Uiso 1 1 calc R . .
H46B H 0.5015 0.4390 0.0389 0.051 Uiso 1 1 calc R . .
H46C H 0.4847 0.3716 0.0115 0.051 Uiso 1 1 calc R . .
N1S N 0.1669(2) 0.6805(3) 0.4169(2) 0.117(2) Uani 1 1 d D . .
C1S C 0.1533(3) 0.7203(3) 0.4340(2) 0.0854(18) Uani 1 1 d D . .
C2S C 0.1320(2) 0.7803(2) 0.4587(2) 0.0923(18) Uani 1 1 d D . .
H2SA H 0.1087 0.7688 0.4886 0.138 Uiso 1 1 calc R . .
H2SB H 0.1130 0.8047 0.4302 0.138 Uiso 1 1 calc R . .
H2SC H 0.1602 0.8069 0.4736 0.138 Uiso 1 1 calc R . .

loop_
_atom_site_aniso_label
_atom_site_aniso_U_11
_atom_site_aniso_U_22
_atom_site_aniso_U_33
_atom_site_aniso_U_23
_atom_site_aniso_U_13
_atom_site_aniso_U_12
Mn1 0.0298(2) 0.0218(2) 0.0162(2) 0.00105(16) 0.00426(16) 0.00573(17)
Mn2 0.0248(2) 0.0188(2) 0.0171(2) -0.00093(16) 0.00610(15) 0.00121(16)
Mn3 0.0240(2) 0.0179(2) 0.01615(19) 0.00032(15) 0.00359(15) 0.00097(16)
Mn4 0.0232(2) 0.0187(2) 0.01596(19) -0.00077(15) 0.00329(15) -0.00030(16)
Mn5 0.0215(2) 0.0222(2) 0.01685(19) -0.00131(16) 0.00497(15) -0.00185(16)
Mn6 0.0220(2) 0.0198(2) 0.01551(19) 0.00006(15) 0.00427(15) 0.00022(16)
O1 0.0347(11) 0.0337(11) 0.0182(10) 0.0016(8) 0.0044(8) 0.0111(9)
O2 0.0291(10) 0.0251(10) 0.0196(9) -0.0043(8) 0.0021(8) 0.0034(8)
O3 0.0307(10) 0.0189(9) 0.0235(10) 0.0003(8) 0.0069(8) 0.0002(8)
O4 0.0307(10) 0.0208(9) 0.0202(9) -0.0018(7) 0.0097(8) -0.0006(8)
O5 0.0296(10) 0.0230(10) 0.0186(9) -0.0008(8) 0.0032(8) 0.0023(8)
O6 0.0265(10) 0.0227(10) 0.0245(10) -0.0003(8) 0.0021(8) 0.0013(8)
O7 0.0263(10) 0.0224(9) 0.0177(9) 0.0011(7) 0.0035(7) 0.0000(8)
O8 0.0352(11) 0.0230(10) 0.0202(10) -0.0011(8) 0.0104(8) -0.0031(8)
O9 0.0271(10) 0.0236(10) 0.0205(9) -0.0038(8) 0.0022(8) 0.0032(8)
O10 0.0244(9) 0.0199(9) 0.0189(9) -0.0017(7) 0.0024(7) -0.0010(8)
O11 0.0354(11) 0.0187(9) 0.0156(9) 0.0005(7) 0.0009(8) 0.0018(8)
O12 0.0236(9) 0.0231(9) 0.0167(9) -0.0014(7) 0.0015(7) -0.0013(8)
O13 0.0249(9) 0.0206(9) 0.0214(9) -0.0007(8) 0.0049(7) -0.0026(8)
O14 0.0243(10) 0.0223(10) 0.0216(9) 0.0002(8) 0.0035(7) -0.0016(8)
O15 0.0336(11) 0.0270(10) 0.0195(10) 0.0004(8) 0.0052(8) -0.0064(9)
O16 0.0303(10) 0.0230(9) 0.0153(9) -0.0019(7) 0.0049(7) 0.0025(8)
O17 0.0242(9) 0.0250(10) 0.0173(9) -0.0050(8) 0.0048(7) -0.0037(8)
O18 0.0305(10) 0.0257(10) 0.0149(9) -0.0033(7) 0.0014(7) 0.0035(8)
O19 0.0260(10) 0.0224(9) 0.0216(9) 0.0026(8) 0.0085(8) 0.0030(8)
O20 0.0309(10) 0.0226(10) 0.0273(10) 0.0039(8) 0.0068(8) 0.0015(8)
O21 0.0241(10) 0.0327(11) 0.0193(9) 0.0032(8) 0.0045(8) 0.0002(8)
O22 0.0211(9) 0.0265(10) 0.0212(10) 0.0039(8) 0.0035(7) 0.0002(8)
N1 0.0292(13) 0.0216(12) 0.0360(14) -0.0037(10) 0.0107(10) 0.0009(10)
N2 0.0342(13) 0.0245(12) 0.0181(11) 0.0036(9) 0.0028(10) -0.0033(10)
N3 0.0273(12) 0.0317(13) 0.0182(11) -0.0034(10) 0.0010(9) 0.0069(10)
N4 0.0294(12) 0.0225(12) 0.0213(12) -0.0012(9) 0.0098(9) -0.0031(10)
C1 0.0326(15) 0.0233(14) 0.0205(14) -0.0007(11) 0.0055(11) 0.0002(12)
C2 0.061(2) 0.046(2) 0.0234(16) -0.0077(14) -0.0033(15) 0.0230(17)
C3 0.0297(15) 0.0212(14) 0.0357(16) -0.0022(12) 0.0110(12) -0.0040(12)
C4 0.0345(16) 0.0209(14) 0.0306(15) -0.0007(12) 0.0081(12) -0.0025(12)
C5 0.0290(15) 0.0250(15) 0.0458(18) -0.0091(13) 0.0157(13) -0.0012(12)
C6 0.0417(17) 0.0255(15) 0.0337(16) -0.0030(13) 0.0240(14) -0.0039(13)
C7 0.0280(15) 0.0264(15) 0.0392(17) -0.0029(13) 0.0030(13) 0.0031(12)
C8 0.0285(16) 0.0326(17) 0.060(2) -0.0018(16) 0.0040(15) 0.0019(14)
C9 0.0340(18) 0.0318(17) 0.068(2) -0.0107(16) -0.0059(16) 0.0040(14)
C10 0.041(2) 0.062(3) 0.087(3) 0.007(2) -0.012(2) -0.0076(19)
C11 0.0266(14) 0.0315(15) 0.0149(13) 0.0016(11) 0.0047(10) 0.0025(12)
C12 0.0406(18) 0.0430(19) 0.0406(19) -0.0106(15) -0.0112(15) 0.0116(15)
C13 0.0309(15) 0.0340(16) 0.0170(13) 0.0077(12) 0.0002(11) 0.0028(13)
C14 0.0335(15) 0.0316(15) 0.0165(13) 0.0023(11) 0.0018(11) -0.0051(13)
C15 0.077(3) 0.0254(16) 0.0281(17) 0.0075(13) 0.0052(16) 0.0028(16)
C16 0.075(3) 0.0344(18) 0.0326(18) -0.0001(14) 0.0208(17) -0.0014(17)
C17 0.0321(16) 0.054(2) 0.0204(15) 0.0111(14) -0.0014(12) -0.0081(15)
C18 0.042(2) 0.091(3) 0.045(2) 0.031(2) 0.0115(17) -0.008(2)
C19 0.046(3) 0.241(8) 0.070(3) 0.087(4) 0.028(2) 0.022(4)
C20 0.045(2) 0.228(7) 0.053(3) 0.057(4) 0.011(2) -0.023(3)
C21 0.0241(13) 0.0219(13) 0.0164(13) 0.0039(11) 0.0038(10) -0.0009(11)
C22 0.0252(14) 0.0375(17) 0.0259(15) -0.0090(13) 0.0037(11) -0.0018(13)
C23 0.0414(18) 0.0352(17) 0.0262(15) -0.0026(13) -0.0043(13) 0.0156(14)
C24 0.0510(19) 0.0238(15) 0.0192(14) 0.0016(11) -0.0017(13) 0.0066(13)
C25 0.0304(15) 0.0363(16) 0.0180(13) -0.0019(12) -0.0005(11) -0.0002(13)
C26 0.0264(14) 0.0279(15) 0.0189(13) -0.0043(11) 0.0015(11) -0.0008(12)
C27 0.0253(15) 0.0491(19) 0.0292(16) -0.0059(14) -0.0006(12) 0.0046(14)
C28 0.0270(16) 0.046(2) 0.0441(19) -0.0034(15) 0.0027(14) -0.0020(14)
C29 0.0332(18) 0.063(2) 0.059(2) 0.0045(19) 0.0058(16) -0.0066(17)
C30 0.048(2) 0.070(3) 0.107(4) 0.008(3) 0.008(2) -0.019(2)
C31 0.0282(14) 0.0225(14) 0.0179(13) -0.0009(11) -0.0004(11) -0.0025(12)
C32 0.0356(17) 0.0231(15) 0.0461(19) -0.0007(14) 0.0072(14) -0.0032(13)
C33 0.0236(14) 0.0247(14) 0.0201(14) -0.0023(11) -0.0001(11) 0.0008(11)
C34 0.076(2) 0.0320(17) 0.0224(16) 0.0002(13) 0.0127(15) 0.0193(17)
C35 0.0283(14) 0.0223(14) 0.0241(14) -0.0021(11) 0.0063(11) -0.0053(11)
C36 0.0269(14) 0.0244(14) 0.0215(14) -0.0050(11) 0.0023(11) -0.0046(11)
C37 0.0444(18) 0.0301(16) 0.0199(14) -0.0053(12) 0.0042(12) -0.0064(14)
C38 0.0402(17) 0.0283(15) 0.0200(14) -0.0029(12) 0.0051(12) -0.0009(13)
C39 0.0360(16) 0.0276(15) 0.0354(17) -0.0099(13) 0.0172(13) -0.0052(13)
C40 0.0320(16) 0.0304(16) 0.0478(19) 0.0023(14) 0.0155(14) 0.0059(13)
C41 0.0301(18) 0.066(3) 0.069(3) -0.029(2) 0.0136(17) -0.0016(17)
C42 0.0310(19) 0.067(3) 0.099(3) 0.002(2) 0.016(2) 0.0128(19)
C43 0.0282(14) 0.0263(14) 0.0153(13) -0.0005(11) 0.0048(10) -0.0028(12)
C44 0.0308(16) 0.0322(16) 0.0318(16) 0.0072(13) 0.0125(12) 0.0042(13)
C45 0.0267(14) 0.0206(13) 0.0210(14) -0.0001(11) -0.0003(11) -0.0045(11)
C46 0.0327(16) 0.0424(18) 0.0272(15) 0.0042(13) 0.0002(12) 0.0069(14)
N1S 0.187(6) 0.083(4) 0.085(4) 0.029(3) 0.064(4) 0.024(4)
C1S 0.138(5) 0.065(3) 0.053(3) 0.000(3) 0.022(3) -0.046(4)
C2S 0.098(4) 0.045(3) 0.137(5) 0.012(3) 0.059(3) 0.010(3)

loop_
_atom_type_symbol
_atom_type_description
_atom_type_scat_dispersion_real
_atom_type_scat_dispersion_imag
_atom_type_scat_source
C C 0.0033 0.0016 'International Tables Vol C Tables 4.2.6.8 and 6.1.1.4'
H H 0.0000 0.0000 'International Tables Vol C Tables 4.2.6.8 and 6.1.1.4'
N N 0.0061 0.0033 'International Tables Vol C Tables 4.2.6.8 and 6.1.1.4'
O O 0.0106 0.0060 'International Tables Vol C Tables 4.2.6.8 and 6.1.1.4'
Mn Mn 0.3368 0.7283 'International Tables Vol C Tables 4.2.6.8 and 6.1.1.4'

loop_
_geom_angle_atom_site_label_1
_geom_angle_atom_site_label_2
_geom_angle_atom_site_label_3
_geom_angle
_geom_angle_site_symmetry_1
_geom_angle_site_symmetry_3
_geom_angle_publ_flag
O3 Mn1 O20 174.28(7) . 7_565 ?
O3 Mn1 O1 90.44(7) . . ?
O20 Mn1 O1 89.01(7) 7_565 . ?
O3 Mn1 O18 94.76(7) . 7_565 ?
O20 Mn1 O18 90.93(7) 7_565 7_565 ?
O1 Mn1 O18 89.89(7) . 7_565 ?
O3 Mn1 O16 93.76(7) . 7_565 ?
O20 Mn1 O16 88.31(7) 7_565 7_565 ?
O1 Mn1 O16 163.99(7) . 7_565 ?
O18 Mn1 O16 74.38(6) 7_565 7_565 ?
O3 Mn1 O5 76.35(7) . . ?
O20 Mn1 O5 97.93(7) 7_565 . ?
O1 Mn1 O5 87.56(7) . . ?
O18 Mn1 O5 170.73(7) 7_565 . ?
O16 Mn1 O5 108.44(7) 7_565 . ?
O3 Mn1 Mn2 35.95(5) . . ?
O20 Mn1 Mn2 138.73(5) 7_565 . ?
O1 Mn1 Mn2 73.95(5) . . ?
O18 Mn1 Mn2 125.43(5) 7_565 . ?
O16 Mn1 Mn2 117.51(5) 7_565 . ?
O5 Mn1 Mn2 45.33(5) . . ?
O3 Mn1 Mn6 109.55(5) . 7_565 ?
O20 Mn1 Mn6 75.55(5) 7_565 7_565 ?
O1 Mn1 Mn6 120.70(5) . 7_565 ?
O18 Mn1 Mn6 35.44(5) 7_565 7_565 ?
O16 Mn1 Mn6 43.48(5) 7_565 7_565 ?
O5 Mn1 Mn6 150.34(5) . 7_565 ?
Mn2 Mn1 Mn6 145.356(17) . 7_565 ?
O7 Mn2 O4 82.57(8) . . ?
O7 Mn2 O3 178.15(8) . . ?
O4 Mn2 O3 95.65(8) . . ?
O7 Mn2 O2 90.02(8) . . ?
O4 Mn2 O2 171.52(8) . . ?
O3 Mn2 O2 91.72(8) . . ?
O7 Mn2 O5 101.61(7) . . ?
O4 Mn2 O5 89.23(7) . . ?
O3 Mn2 O5 78.84(7) . . ?
O2 Mn2 O5 96.32(7) . . ?
O7 Mn2 N1 99.97(8) . . ?
O4 Mn2 N1 82.56(8) . . ?
O3 Mn2 N1 79.24(8) . . ?
O2 Mn2 N1 94.74(8) . . ?
O5 Mn2 N1 155.68(8) . . ?
O7 Mn2 Mn3 43.27(5) . . ?
O4 Mn2 Mn3 45.03(5) . . ?
O3 Mn2 Mn3 135.34(6) . . ?
O2 Mn2 Mn3 129.63(6) . . ?
O5 Mn2 Mn3 80.28(5) . . ?
N1 Mn2 Mn3 108.70(6) . . ?
O7 Mn2 Mn1 141.04(6) . . ?
O4 Mn2 Mn1 109.23(6) . . ?
O3 Mn2 Mn1 40.12(6) . . ?
O2 Mn2 Mn1 79.15(5) . . ?
O5 Mn2 Mn1 43.97(5) . . ?
N1 Mn2 Mn1 118.02(6) . . ?
Mn3 Mn2 Mn1 122.334(16) . . ?
O7 Mn3 O6 93.70(7) . . ?
O7 Mn3 O11 147.71(7) . . ?
O6 Mn3 O11 92.21(7) . . ?
O7 Mn3 O8 142.62(7) . . ?
O6 Mn3 O8 93.81(7) . . ?
O11 Mn3 O8 68.31(6) . . ?
O7 Mn3 O9 87.48(7) . . ?
O6 Mn3 O9 175.28(7) . . ?
O11 Mn3 O9 84.38(7) . . ?
O8 Mn3 O9 87.98(7) . . ?
O7 Mn3 O4 67.77(6) . . ?
O6 Mn3 O4 84.02(7) . . ?
O11 Mn3 O4 81.36(6) . . ?
O8 Mn3 O4 149.51(7) . . ?
O9 Mn3 O4 92.22(7) . . ?
O7 Mn3 N2 71.62(7) . . ?
O6 Mn3 N2 91.24(7) . . ?
O11 Mn3 N2 139.96(7) . . ?
O8 Mn3 N2 71.66(7) . . ?
O9 Mn3 N2 93.47(7) . . ?
O4 Mn3 N2 138.65(7) . . ?
O7 Mn3 Mn2 35.69(5) . . ?
O6 Mn3 Mn2 75.71(5) . . ?
O11 Mn3 Mn2 116.84(5) . . ?
O8 Mn3 Mn2 168.17(5) . . ?
O9 Mn3 Mn2 102.90(5) . . ?
O4 Mn3 Mn2 36.43(4) . . ?
N2 Mn3 Mn2 102.65(5) . . ?
O7 Mn3 Mn4 160.80(5) . . ?
O6 Mn3 Mn4 105.39(5) . . ?
O11 Mn3 Mn4 35.85(5) . . ?
O8 Mn3 Mn4 35.93(5) . . ?
O9 Mn3 Mn4 73.66(5) . . ?
O4 Mn3 Mn4 115.55(5) . . ?
N2 Mn3 Mn4 105.33(5) . . ?
Mn2 Mn3 Mn4 151.950(16) . . ?
O8 Mn4 O11 82.56(8) . . ?
O8 Mn4 O12 174.54(8) . . ?
O11 Mn4 O12 93.56(8) . . ?
O8 Mn4 O13 91.77(7) . . ?
O11 Mn4 O13 174.02(7) . . ?
O12 Mn4 O13 92.23(7) . . ?
O8 Mn4 O10 100.59(7) . . ?
O11 Mn4 O10 90.08(7) . . ?
O12 Mn4 O10 83.20(7) . . ?
O13 Mn4 O10 89.10(7) . . ?
O8 Mn4 N3 97.93(8) . . ?
O11 Mn4 N3 81.84(8) . . ?
O12 Mn4 N3 77.65(7) . . ?
O13 Mn4 N3 100.90(8) . . ?
O10 Mn4 N3 158.65(7) . . ?
O8 Mn4 Mn3 43.82(6) . . ?
O11 Mn4 Mn3 43.24(5) . . ?
O12 Mn4 Mn3 133.84(5) . . ?
O13 Mn4 Mn3 130.79(5) . . ?
O10 Mn4 Mn3 81.90(5) . . ?
N3 Mn4 Mn3 104.70(5) . . ?
O8 Mn4 Mn5 143.74(6) . . ?
O11 Mn4 Mn5 103.04(6) . . ?
O12 Mn4 Mn5 40.92(5) . . ?
O13 Mn4 Mn5 80.44(5) . . ?
O10 Mn4 Mn5 44.44(4) . . ?
N3 Mn4 Mn5 118.29(5) . . ?
Mn3 Mn4 Mn5 120.500(16) . . ?
O15 Mn5 O12 93.30(7) . . ?
O15 Mn5 O17 94.18(7) . . ?
O12 Mn5 O17 95.50(7) . . ?
O15 Mn5 O21 91.98(7) . . ?
O12 Mn5 O21 174.13(7) . . ?
O17 Mn5 O21 86.67(7) . . ?
O15 Mn5 O14 171.62(7) . . ?
O12 Mn5 O14 84.05(7) . . ?
O17 Mn5 O14 93.99(7) . . ?
O21 Mn5 O14 90.36(7) . . ?
O15 Mn5 O10 86.01(7) . . ?
O12 Mn5 O10 77.77(6) . . ?
O17 Mn5 O10 173.26(7) . . ?
O21 Mn5 O10 100.06(7) . . ?
O14 Mn5 O10 85.66(6) . . ?
O15 Mn5 Mn4 99.39(5) . . ?
O12 Mn5 Mn4 35.80(5) . . ?
O17 Mn5 Mn4 129.59(5) . . ?
O21 Mn5 Mn4 140.39(5) . . ?
O14 Mn5 Mn4 73.85(5) . . ?
O10 Mn5 Mn4 43.90(5) . . ?
O17 Mn6 O18 95.78(8) . . ?
O17 Mn6 O22 91.08(7) . . ?
O18 Mn6 O22 173.01(8) . . ?
O17 Mn6 O19 166.48(8) . . ?
O18 Mn6 O19 90.26(8) . . ?
O22 Mn6 O19 83.33(7) . . ?
O17 Mn6 O16 99.00(7) . . ?
O18 Mn6 O16 80.04(7) . . ?
O22 Mn6 O16 97.56(7) . . ?
O19 Mn6 O16 93.94(7) . . ?
O17 Mn6 N4 80.74(7) . . ?
O18 Mn6 N4 78.95(8) . . ?
O22 Mn6 N4 103.59(8) . . ?
O19 Mn6 N4 88.60(7) . . ?
O16 Mn6 N4 158.85(7) . . ?
O17 Mn6 Mn1 115.52(6) . 7_565 ?
O18 Mn6 Mn1 41.90(6) . 7_565 ?
O22 Mn6 Mn1 133.05(6) . 7_565 ?
O19 Mn6 Mn1 76.81(5) . 7_565 ?
O16 Mn6 Mn1 43.24(5) . 7_565 ?
N4 Mn6 Mn1 117.77(6) . 7_565 ?
C1 O1 Mn1 127.98(17) . . ?
C1 O2 Mn2 131.00(17) . . ?
C4 O3 Mn2 114.37(16) . . ?
C4 O3 Mn1 123.40(15) . . ?
Mn2 O3 Mn1 103.93(8) . . ?
C6 O4 Mn2 116.25(16) . . ?
C6 O4 Mn3 120.95(16) . . ?
Mn2 O4 Mn3 98.54(7) . . ?
C11 O5 Mn1 139.18(17) . . ?
C11 O5 Mn2 124.06(17) . . ?
Mn1 O5 Mn2 90.70(7) . . ?
C11 O6 Mn3 133.91(18) . . ?
C14 O7 Mn2 128.30(16) . . ?
C14 O7 Mn3 121.84(15) . . ?
Mn2 O7 Mn3 101.04(7) . . ?
C16 O8 Mn4 129.26(18) . . ?
C16 O8 Mn3 120.36(17) . . ?
Mn4 O8 Mn3 100.25(8) . . ?
C21 O9 Mn3 132.94(17) . . ?
C21 O10 Mn4 123.04(16) . . ?
C21 O10 Mn5 134.08(16) . . ?
Mn4 O10 Mn5 91.66(6) . . ?
C24 O11 Mn4 115.28(16) . . ?
C24 O11 Mn3 125.88(16) . . ?
Mn4 O11 Mn3 100.91(8) . . ?
C26 O12 Mn4 113.99(15) . . ?
C26 O12 Mn5 125.24(15) . . ?
Mn4 O12 Mn5 103.28(8) . . ?
C31 O13 Mn4 130.70(17) . . ?
C31 O14 Mn5 128.80(17) . . ?
C33 O15 Mn5 135.86(17) . . ?
C33 O16 Mn1 131.72(17) . 7_565 ?
C33 O16 Mn6 126.42(17) . . ?
Mn1 O16 Mn6 93.28(7) 7_565 . ?
C36 O17 Mn6 117.56(15) . . ?
C36 O17 Mn5 123.07(15) . . ?
Mn6 O17 Mn5 117.25(8) . . ?
C38 O18 Mn6 116.16(16) . . ?
C38 O18 Mn1 119.55(15) . 7_565 ?
Mn6 O18 Mn1 102.67(8) . 7_565 ?
C43 O19 Mn6 133.75(17) . . ?
C43 O20 Mn1 126.60(17) . 7_565 ?
C45 O21 Mn5 127.36(17) . . ?
C45 O22 Mn6 139.13(17) . . ?
C7 N1 C3 113.1(2) . . ?
C7 N1 C5 114.3(2) . . ?
C3 N1 C5 112.8(2) . . ?
C7 N1 Mn2 112.13(16) . . ?
C3 N1 Mn2 104.08(16) . . ?
C5 N1 Mn2 99.08(16) . . ?
C17 N2 C13 112.7(2) . . ?
C17 N2 C15 114.9(3) . . ?
C13 N2 C15 110.1(2) . . ?
C17 N2 Mn3 112.46(16) . . ?
C13 N2 Mn3 103.51(15) . . ?
C15 N2 Mn3 102.06(17) . . ?
C27 N3 C25 112.7(2) . . ?
C27 N3 C23 109.8(2) . . ?
C25 N3 C23 111.3(2) . . ?
C27 N3 Mn4 119.41(17) . . ?
C25 N3 Mn4 104.37(16) . . ?
C23 N3 Mn4 98.22(16) . . ?
C39 N4 C35 115.1(2) . . ?
C39 N4 C37 110.1(2) . . ?
C35 N4 C37 110.9(2) . . ?
C39 N4 Mn6 116.53(17) . . ?
C35 N4 Mn6 100.01(15) . . ?
C37 N4 Mn6 103.30(16) . . ?
O1 C1 O2 125.7(2) . . ?
O1 C1 C2 119.0(2) . . ?
O2 C1 C2 115.3(2) . . ?
N1 C3 C4 109.5(2) . . ?
O3 C4 C3 108.3(2) . . ?
N1 C5 C6 110.2(2) . . ?
O4 C6 C5 112.0(2) . . ?
N1 C7 C8 117.2(2) . . ?
C9 C8 C7 111.9(3) . . ?
C8 C9 C10 113.1(3) . . ?
O6 C11 O5 124.2(2) . . ?
O6 C11 C12 118.0(3) . . ?
O5 C11 C12 117.8(3) . . ?
N2 C13 C14 110.7(2) . . ?
O7 C14 C13 107.4(2) . . ?
N2 C15 C16 113.2(3) . . ?
O8 C16 C15 110.6(3) . . ?
N2 C17 C18 116.6(3) . . ?
C19 C18 C17 114.3(3) . . ?
C18 C19 C20 119.4(4) . . ?
O9 C21 O10 124.8(2) . . ?
O9 C21 C22 118.9(2) . . ?
O10 C21 C22 116.3(2) . . ?
N3 C23 C24 110.9(2) . . ?
O11 C24 C23 110.0(2) . . ?
N3 C25 C26 110.0(2) . . ?
O12 C26 C25 109.3(2) . . ?
N3 C27 C28 114.7(2) . . ?
C27 C28 C29 111.0(3) . . ?
C30 C29 C28 112.9(3) . . ?
O14 C31 O13 126.1(2) . . ?
O14 C31 C32 119.3(2) . . ?
O13 C31 C32 114.6(2) . . ?
O15 C33 O16 123.4(2) . . ?
O15 C33 C34 118.9(2) . . ?
O16 C33 C34 117.7(2) . . ?
N4 C35 C36 109.7(2) . . ?
O17 C36 C35 111.4(2) . . ?
N4 C37 C38 110.6(2) . . ?
O18 C38 C37 109.6(2) . . ?
N4 C39 C40 114.8(2) . . ?
C39 C40 C41 113.0(3) . . ?
C40 C41 C42 111.5(3) . . ?
O20 C43 O19 125.4(2) . . ?
O20 C43 C44 119.2(2) . . ?
O19 C43 C44 115.4(2) . . ?
O21 C45 O22 125.8(2) . . ?
O21 C45 C46 119.7(2) . . ?
O22 C45 C46 114.5(2) . . ?
N1S C1S C2S 178.7(9) . . ?

loop_
_geom_bond_atom_site_label_1
_geom_bond_atom_site_label_2
_geom_bond_distance
_geom_bond_site_symmetry_2
_geom_bond_publ_flag
Mn1 O3 2.1112(19) . ?
Mn1 O20 2.1445(19) 7_565 ?
Mn1 O1 2.1570(18) . ?
Mn1 O18 2.1919(19) 7_565 ?
Mn1 O16 2.1976(17) 7_565 ?
Mn1 O5 2.2079(18) . ?
Mn1 Mn2 3.1802(6) . ?
Mn1 Mn6 3.2025(6) 7_565 ?
Mn2 O7 1.8761(18) . ?
Mn2 O4 1.8954(17) . ?
Mn2 O3 1.9237(18) . ?
Mn2 O2 1.9464(17) . ?
Mn2 O5 2.2618(18) . ?
Mn2 N1 2.331(2) . ?
Mn2 Mn3 3.1565(6) . ?
Mn3 O7 2.2046(18) . ?
Mn3 O6 2.2064(18) . ?
Mn3 O11 2.2102(17) . ?
Mn3 O8 2.2291(18) . ?
Mn3 O9 2.2347(18) . ?
Mn3 O4 2.2583(18) . ?
Mn3 N2 2.463(2) . ?
Mn3 Mn4 3.1678(6) . ?
Mn4 O8 1.8890(18) . ?
Mn4 O11 1.8893(18) . ?
Mn4 O12 1.9141(17) . ?
Mn4 O13 1.9681(18) . ?
Mn4 O10 2.2093(18) . ?
Mn4 N3 2.384(2) . ?
Mn4 Mn5 3.1847(6) . ?
Mn5 O15 2.1388(19) . ?
Mn5 O12 2.1433(18) . ?
Mn5 O17 2.1520(17) . ?
Mn5 O21 2.1616(18) . ?
Mn5 O14 2.2117(18) . ?
Mn5 O10 2.2306(17) . ?
Mn6 O17 1.9014(17) . ?
Mn6 O18 1.9031(18) . ?
Mn6 O22 1.9438(18) . ?
Mn6 O19 1.9675(18) . ?
Mn6 O16 2.2071(18) . ?
Mn6 N4 2.375(2) . ?
Mn6 Mn1 3.2025(6) 7_565 ?
O1 C1 1.241(3) . ?
O2 C1 1.278(3) . ?
O3 C4 1.413(3) . ?
O4 C6 1.417(3) . ?
O5 C11 1.281(3) . ?
O6 C11 1.245(3) . ?
O7 C14 1.410(3) . ?
O8 C16 1.404(4) . ?
O9 C21 1.243(3) . ?
O10 C21 1.279(3) . ?
O11 C24 1.409(3) . ?
O12 C26 1.414(3) . ?
O13 C31 1.281(3) . ?
O14 C31 1.245(3) . ?
O15 C33 1.235(3) . ?
O16 C33 1.281(3) . ?
O16 Mn1 2.1976(17) 7_565 ?
O17 C36 1.419(3) . ?
O18 C38 1.423(3) . ?
O18 Mn1 2.1919(19) 7_565 ?
O19 C43 1.273(3) . ?
O20 C43 1.247(3) . ?
O20 Mn1 2.1445(19) 7_565 ?
O21 C45 1.249(3) . ?
O22 C45 1.279(3) . ?
N1 C7 1.477(4) . ?
N1 C3 1.480(4) . ?
N1 C5 1.480(3) . ?
N2 C17 1.462(4) . ?
N2 C13 1.463(3) . ?
N2 C15 1.470(4) . ?
N3 C27 1.471(4) . ?
N3 C25 1.484(3) . ?
N3 C23 1.487(4) . ?
N4 C39 1.476(4) . ?
N4 C35 1.477(3) . ?
N4 C37 1.482(4) . ?
C1 C2 1.493(4) . ?
C3 C4 1.518(4) . ?
C5 C6 1.514(4) . ?
C7 C8 1.525(4) . ?
C8 C9 1.521(5) . ?
C9 C10 1.523(5) . ?
C11 C12 1.504(4) . ?
C13 C14 1.519(4) . ?
C15 C16 1.475(5) . ?
C17 C18 1.528(4) . ?
C18 C19 1.463(6) . ?
C19 C20 1.486(5) . ?
C21 C22 1.497(4) . ?
C23 C24 1.505(4) . ?
C25 C26 1.516(4) . ?
C27 C28 1.504(4) . ?
C28 C29 1.525(4) . ?
C29 C30 1.500(6) . ?
C31 C32 1.506(4) . ?
C33 C34 1.495(4) . ?
C35 C36 1.513(4) . ?
C37 C38 1.501(4) . ?
C39 C40 1.509(4) . ?
C40 C41 1.521(4) . ?
C41 C42 1.524(6) . ?
C43 C44 1.501(4) . ?
C45 C46 1.496(4) . ?
N1S C1S 0.989(6) . ?
C1S C2S 1.490(7) . ?
